data_4103475
loop_
_publ_author_name
'Pabitra Baran Chatterjee'
'Anandalok Audhya'
'Subhajit Bhattacharya'
'Sk Md Towsif Abtab'
'Kisholoy Bhattacharya'
'Muktimoy Chaudhury'

_publ_section_title
;
 Single Crystal-to-Single Crystal Irreversible Transformation from a
 Discrete Vanadium(V)-Alcoholate to an Aldehydic-Vanadium(IV) Oligomer
;
_journal_name_full 'Journal of the American Chemical Society'
_journal_page_first 15842
_journal_page_last 15845
_journal_paper_doi 10.1021/ja103451j
_journal_volume 132
_journal_year 2010
_chemical_formula_sum 'C18 H18 O8 V2'
_chemical_formula_weight 464.20
_chemical_name_systematic
; 
 ? 
;
_space_group_IT_number 14
_symmetry_cell_setting monoclinic
_symmetry_space_group_name_Hall '-P 2ybc'
_symmetry_space_group_name_H-M 'P 1 21/c 1'
_atom_sites_solution_hydrogens geom
_atom_sites_solution_primary direct
_atom_sites_solution_secondary difmap
_audit_creation_method SHELXL-97
_cell_angle_alpha 90.00
_cell_angle_beta 108.513(2)
_cell_angle_gamma 90.00
_cell_formula_units_Z 2
_cell_length_a 11.4291(8)
_cell_length_b 5.1473(4)
_cell_length_c 15.9034(12)
_cell_measurement_reflns_used 1466
_cell_measurement_temperature 296(2)
_cell_measurement_theta_max 26.12
_cell_measurement_theta_min 1.90
_cell_volume 887.17(11)
_computing_cell_refinement 'Bruker SMART APEX II'
_computing_data_collection 'Bruker SMART APEX II'
_computing_data_reduction 'SAINT-plus (bruker, 1999)'
_computing_molecular_graphics 'Bruker SHELXTL V6.10'
_computing_publication_material 'Bruker SHELXTL V6.10'
_computing_structure_refinement 'SHELXL-97 (Sheldrick, 1997)'
_computing_structure_solution 'SHELXS-97 (Sheldrick, 1990)'
_diffrn_ambient_temperature 296(2)
_diffrn_measured_fraction_theta_full 0.999
_diffrn_measured_fraction_theta_max 0.999
_diffrn_measurement_device_type '\p and \w scans'
_diffrn_radiation_monochromator graphite
_diffrn_radiation_source 'fine-focus sealed tube'
_diffrn_radiation_type MoK\a
_diffrn_radiation_wavelength 0.71073
_diffrn_reflns_av_R_equivalents 0.0374
_diffrn_reflns_av_sigmaI/netI 0.0297
_diffrn_reflns_limit_h_max 14
_diffrn_reflns_limit_h_min -14
_diffrn_reflns_limit_k_max 6
_diffrn_reflns_limit_k_min -6
_diffrn_reflns_limit_l_max 19
_diffrn_reflns_limit_l_min -19
_diffrn_reflns_number 8608
_diffrn_reflns_theta_full 26.29
_diffrn_reflns_theta_max 26.29
_diffrn_reflns_theta_min 1.88
_diffrn_standards_decay_% <1
_exptl_absorpt_coefficient_mu 1.100
_exptl_absorpt_correction_T_max 0.987
_exptl_absorpt_correction_T_min 0.908
_exptl_absorpt_correction_type multi-scan
_exptl_absorpt_process_details 'SADABS (Sheldrick, 1996)'
_exptl_crystal_colour red-brown
_exptl_crystal_density_diffrn 1.738
_exptl_crystal_density_method 'not measured'
_exptl_crystal_description block
_exptl_crystal_F_000 472
_exptl_crystal_size_max 0.307
_exptl_crystal_size_mid 0.075
_exptl_crystal_size_min 0.011
_refine_diff_density_max 0.495
_refine_diff_density_min -0.413
_refine_diff_density_rms 0.063
_refine_ls_extinction_method none
_refine_ls_goodness_of_fit_ref 1.000
_refine_ls_hydrogen_treatment constr
_refine_ls_matrix_type full
_refine_ls_number_parameters 128
_refine_ls_number_reflns 1800
_refine_ls_number_restraints 0
_refine_ls_restrained_S_all 1.000
_refine_ls_R_factor_all 0.0533
_refine_ls_R_factor_gt 0.0407
_refine_ls_shift/su_max 0.000
_refine_ls_shift/su_mean 0.000
_refine_ls_structure_factor_coef Fsqd
_refine_ls_weighting_details 'calc w=1/[\s^2^(Fo^2^)+(0.0800P)^2^+0.4000P] where P=(Fo^2^+2Fc^2^)/3'
_refine_ls_weighting_scheme calc
_refine_ls_wR_factor_gt 0.1181
_refine_ls_wR_factor_ref 0.1276
_reflns_number_gt 1446
_reflns_number_total 1800
_reflns_threshold_expression >2sigma(I)
_cod_data_source_file ja103451j_si_004.cif
_cod_data_source_block MC3_DAY-12
_cod_database_code 4103475

loop_
_symmetry_equiv_pos_as_xyz
'x, y, z'
'-x, y+1/2, -z+1/2'
'-x, -y, -z'
'x, -y-1/2, z-1/2'

loop_
_atom_site_label
_atom_site_type_symbol
_atom_site_fract_x
_atom_site_fract_y
_atom_site_fract_z
_atom_site_U_iso_or_equiv
_atom_site_adp_type
_atom_site_occupancy
_atom_site_symmetry_multiplicity
_atom_site_calc_flag
_atom_site_refinement_flags
V1 V 0.54162(5) 0.23026(9) 0.44867(3) 0.0393(2) Uani 1 1 d .
C1 C 0.6728(3) 0.1329(6) 0.64508(18) 0.0366(6) Uani 1 1 d .
C6 C 0.6868(3) 0.0043(6) 0.72484(19) 0.0413(7) Uani 1 1 d .
C8 C 0.7404(3) 0.5015(6) 0.5626(2) 0.0469(8) Uani 1 1 d .
H7A H 0.7736 0.6731 0.5813 0.056 Uiso 1 1 calc R
H7B H 0.7887 0.4245 0.5287 0.056 Uiso 1 1 calc R
C2 C 0.7527(3) 0.3375(6) 0.6431(2) 0.0409(7) Uani 1 1 d .
C5 C 0.7812(3) 0.0793(7) 0.8005(2) 0.0508(9) Uani 1 1 d .
H5 H 0.7913 -0.0101 0.8532 0.061 Uiso 1 1 calc R
C3 C 0.8447(3) 0.4056(7) 0.7213(2) 0.0501(8) Uani 1 1 d .
H3 H 0.8978 0.5412 0.7198 0.060 Uiso 1 1 calc R
C4 C 0.8602(3) 0.2813(7) 0.8002(2) 0.0521(9) Uani 1 1 d .
C7 C 0.6022(4) -0.2056(6) 0.7340(2) 0.0493(8) Uani 1 1 d .
H8A H 0.6470 -0.3201 0.7818 0.059 Uiso 1 1 calc R
H8B H 0.5354 -0.1280 0.7506 0.059 Uiso 1 1 calc R
C9 C 0.9551(4) 0.3719(10) 0.8858(3) 0.0781(13) Uani 1 1 d .
H9A H 1.0236 0.4499 0.8727 0.117 Uiso 1 1 calc R
H9B H 0.9835 0.2260 0.9245 0.117 Uiso 1 1 calc R
H9C H 0.9181 0.4973 0.9143 0.117 Uiso 1 1 calc R
O3 O 0.61487(19) 0.5258(4) 0.50698(14) 0.0420(5) Uani 1 1 d .
O2 O 0.57826(18) 0.0650(4) 0.56949(12) 0.0382(5) Uani 1 1 d .
O1 O 0.5529(2) -0.3507(4) 0.65898(14) 0.0502(6) Uani 1 1 d .
O4 O 0.6507(2) 0.0988(4) 0.42272(15) 0.0541(6) Uani 1 1 d .

loop_
_atom_site_aniso_label
_atom_site_aniso_U_11
_atom_site_aniso_U_22
_atom_site_aniso_U_33
_atom_site_aniso_U_23
_atom_site_aniso_U_13
_atom_site_aniso_U_12
V1 0.0528(4) 0.0311(3) 0.0314(3) -0.00295(19) 0.0095(2) -0.0085(2)
C1 0.0393(16) 0.0345(14) 0.0321(14) -0.0071(12) 0.0057(12) 0.0047(12)
C6 0.0491(17) 0.0364(15) 0.0349(16) -0.0082(12) 0.0085(13) 0.0092(13)
C8 0.0427(17) 0.0455(18) 0.0477(18) -0.0035(14) 0.0078(14) -0.0109(13)
C2 0.0380(16) 0.0390(15) 0.0433(17) -0.0106(13) 0.0097(13) 0.0001(13)
C5 0.057(2) 0.055(2) 0.0305(15) -0.0071(14) 0.0006(14) 0.0157(16)
C3 0.0375(16) 0.0535(19) 0.052(2) -0.0153(16) 0.0038(15) -0.0005(14)
C4 0.0380(17) 0.061(2) 0.0470(19) -0.0172(16) -0.0005(15) 0.0094(15)
C7 0.071(2) 0.0438(17) 0.0310(15) -0.0002(13) 0.0137(16) 0.0047(16)
C9 0.054(2) 0.106(3) 0.057(2) -0.026(2) -0.0075(19) 0.002(2)
O3 0.0447(12) 0.0338(11) 0.0422(12) 0.0024(9) 0.0062(9) -0.0086(9)
O2 0.0487(12) 0.0305(10) 0.0292(10) -0.0021(8) 0.0036(9) -0.0061(9)
O1 0.0666(15) 0.0370(11) 0.0415(12) -0.0018(10) 0.0094(11) -0.0007(10)
O4 0.0634(14) 0.0477(13) 0.0530(14) -0.0050(11) 0.0210(12) -0.0040(11)

loop_
_atom_type_symbol
_atom_type_description
_atom_type_scat_dispersion_real
_atom_type_scat_dispersion_imag
_atom_type_scat_source
C C 0.0033 0.0016 'International Tables Vol C Tables 4.2.6.8 and 6.1.1.4'
H H 0.0000 0.0000 'International Tables Vol C Tables 4.2.6.8 and 6.1.1.4'
O O 0.0106 0.0060 'International Tables Vol C Tables 4.2.6.8 and 6.1.1.4'
V V 0.3005 0.5294 'International Tables Vol C Tables 4.2.6.8 and 6.1.1.4'

loop_
_geom_angle_atom_site_label_1
_geom_angle_atom_site_label_2
_geom_angle_atom_site_label_3
_geom_angle
_geom_angle_site_symmetry_1
_geom_angle_site_symmetry_3
O4 V1 O1 100.46(12) . 3_656
O4 V1 O3 102.40(11) . .
O1 V1 O3 103.41(10) 3_656 .
O4 V1 O2 101.37(10) . 3_656
O1 V1 O2 87.03(9) 3_656 3_656
O3 V1 O2 151.72(10) . 3_656
O4 V1 O2 97.21(11) . .
O1 V1 O2 157.04(10) 3_656 .
O3 V1 O2 86.85(8) . .
O2 V1 O2 75.14(8) 3_656 .
O4 V1 O3 174.21(10) . 3_666
O1 V1 O3 80.08(9) 3_656 3_666
O3 V1 O3 71.93(9) . 3_666
O2 V1 O3 84.41(7) 3_656 3_666
O2 V1 O3 83.82(8) . 3_666
O2 C1 C6 120.2(3) . .
O2 C1 C2 120.4(3) . .
C6 C1 C2 119.4(3) . .
C5 C6 C1 119.2(3) . .
C5 C6 C7 117.8(3) . .
C1 C6 C7 122.9(3) . .
O3 C8 C2 112.3(3) . .
C3 C2 C1 118.7(3) . .
C3 C2 C8 117.3(3) . .
C1 C2 C8 123.8(3) . .
C4 C5 C6 122.4(3) . .
C4 C3 C2 122.8(3) . .
C3 C4 C5 117.5(3) . .
C3 C4 C9 121.7(4) . .
C5 C4 C9 120.7(4) . .
O1 C7 C6 114.3(3) . .
C8 O3 V1 116.45(19) . .
C8 O3 V1 122.94(19) . 3_666
V1 O3 V1 108.07(9) . 3_666
C1 O2 V1 128.81(18) . 3_656
C1 O2 V1 126.13(18) . .
V1 O2 V1 104.86(8) 3_656 .
C7 O1 V1 126.3(2) . 3_656

loop_
_geom_bond_atom_site_label_1
_geom_bond_atom_site_label_2
_geom_bond_distance
_geom_bond_site_symmetry_2
V1 O4 1.584(2) .
V1 O1 1.819(2) 3_656
V1 O3 1.839(2) .
V1 O2 2.0048(19) 3_656
V1 O2 2.020(2) .
V1 O3 2.465(2) 3_666
C1 O2 1.382(3) .
C1 C6 1.394(4) .
C1 C2 1.401(4) .
C6 C5 1.392(4) .
C6 C7 1.487(5) .
C8 O3 1.432(4) .
C8 C2 1.502(5) .
C2 C3 1.395(4) .
C5 C4 1.379(5) .
C3 C4 1.369(5) .
C4 C9 1.519(5) .
C7 O1 1.368(4) .
O3 V1 2.465(2) 3_666
O2 V1 2.0048(19) 3_656
O1 V1 1.819(2) 3_656
